data_8102358
loop_
_publ_author_name
'Qi-Chun Ding'
'Yu-Lin Huang'
'Jian-Yu Jin'
'Li-Xue Zhang'
'Chang-Feng Zhou'
'Mao-Lin Hu'

_publ_section_title
;
 Crystal structure of
 (E)-3-(2-ethoxyphenyl)-4-(2-fluorobenzylidene-amino)-1H-1,2,4-triazole-5(4H)-thione,
 C17H15FN4OS
;
_journal_issue 1
_journal_name_full 'Zeitschrift f\"ur Kristallographie - New Crystal Structures'
_journal_page_first 105
_journal_volume 224
_journal_year 2009
_chemical_formula_moiety 'C17 H15 F N4 O S'
_chemical_formula_sum 'C17 H15 F N4 O S'
_chemical_formula_weight 342.39
_space_group_IT_number 14
_symmetry_cell_setting orthorhombic
_symmetry_space_group_name_Hall '-P 2yn'
_symmetry_space_group_name_H-M 'P 1 21/n 1'
_atom_sites_solution_hydrogens geom
_atom_sites_solution_primary direct
_atom_sites_solution_secondary difmap
_audit_creation_method SHELXL-97
_cell_angle_alpha 90.00
_cell_angle_beta 90.00
_cell_angle_gamma 90.00
_cell_formula_units_Z 4
_cell_length_a 8.7787(11)
_cell_length_b 10.7897(13)
_cell_length_c 17.948(2)
_cell_measurement_reflns_used 1950
_cell_measurement_temperature 298(2)
_cell_measurement_theta_max 22.9
_cell_measurement_theta_min 2.64
_cell_volume 1700.0(4)
_computing_cell_refinement 'SAINT (Bruker, 2002)'
_computing_data_collection 'SMART (Bruker, 2002)'
_computing_data_reduction SAINT
_computing_molecular_graphics 'SHELXTL(Bruker, 2002)'
_computing_publication_material SHELXL97
_computing_structure_refinement 'SHELXL97 (Sheldrick, 1997)'
_computing_structure_solution 'SHELXS97 (Sheldrick, 1997)'
_diffrn_ambient_temperature 298(2)
_diffrn_measured_fraction_theta_full 0.999
_diffrn_measured_fraction_theta_max 0.999
_diffrn_measurement_device_type 'Bruker APEX area-detector diffractometer'
_diffrn_measurement_method '\f and \w scan'
_diffrn_radiation_monochromator graphite
_diffrn_radiation_source 'fine-focus sealed tube'
_diffrn_radiation_type MoK\a
_diffrn_radiation_wavelength 0.71073
_diffrn_reflns_av_R_equivalents 0.0300
_diffrn_reflns_av_sigmaI/netI 0.0357
_diffrn_reflns_limit_h_max 10
_diffrn_reflns_limit_h_min -8
_diffrn_reflns_limit_k_max 12
_diffrn_reflns_limit_k_min -12
_diffrn_reflns_limit_l_max 21
_diffrn_reflns_limit_l_min -20
_diffrn_reflns_number 8762
_diffrn_reflns_theta_full 25.02
_diffrn_reflns_theta_max 25.02
_diffrn_reflns_theta_min 2.20
_diffrn_standards_number 0
_exptl_absorpt_coefficient_mu 0.212
_exptl_absorpt_correction_T_max 0.9529
_exptl_absorpt_correction_T_min 0.9277
_exptl_absorpt_correction_type multi-scan
_exptl_absorpt_process_details '(SADABS; Bruker, 2002)'
_exptl_crystal_colour colorless
_exptl_crystal_density_diffrn 1.338
_exptl_crystal_density_method 'not measured'
_exptl_crystal_description block
_exptl_crystal_F_000 712
_exptl_crystal_size_max 0.36
_exptl_crystal_size_mid 0.24
_exptl_crystal_size_min 0.23
_refine_diff_density_max 0.426
_refine_diff_density_min -0.393
_refine_diff_density_rms 0.051
_refine_ls_extinction_method none
_refine_ls_goodness_of_fit_ref 1.176
_refine_ls_hydrogen_treatment mixed
_refine_ls_matrix_type full
_refine_ls_number_parameters 222
_refine_ls_number_reflns 3001
_refine_ls_number_restraints 1
_refine_ls_restrained_S_all 1.175
_refine_ls_R_factor_all 0.1014
_refine_ls_R_factor_gt 0.0823
_refine_ls_shift/su_max 0.001
_refine_ls_shift/su_mean 0.000
_refine_ls_structure_factor_coef Fsqd
_refine_ls_weighting_details 'calc w=1/[\s^2^(Fo^2^)+(0.0638P)^2^+1.8480P] where P=(Fo^2^+2Fc^2^)/3'
_refine_ls_weighting_scheme calc
_refine_ls_wR_factor_gt 0.1767
_refine_ls_wR_factor_ref 0.1872
_reflns_number_gt 2428
_reflns_number_total 3001
_reflns_threshold_expression I>2\s(I)
_cod_data_source_file 1267-2429.cff
_cod_data_source_block m
_cod_original_sg_symbol_H-M 'P 21/n'
_cod_database_code 8102358

loop_
_symmetry_equiv_pos_as_xyz
'x, y, z'
'-x+1/2, y+1/2, -z+1/2'
'-x, -y, -z'
'x-1/2, -y-1/2, z-1/2'

loop_
_atom_site_label
_atom_site_type_symbol
_atom_site_fract_x
_atom_site_fract_y
_atom_site_fract_z
_atom_site_U_iso_or_equiv
_atom_site_adp_type
_atom_site_occupancy
_atom_site_symmetry_multiplicity
_atom_site_calc_flag
_atom_site_refinement_flags
_atom_site_disorder_assembly
_atom_site_disorder_group
S1 S 0.30255(14) 0.62710(11) 1.01351(6) 0.0618(4) Uani 1 1 d . . .
F1 F -0.1562(3) 0.7188(3) 0.96176(18) 0.0937(10) Uani 1 1 d . . .
O1 O 0.2397(4) 0.7226(5) 0.72203(18) 0.0992(14) Uani 1 1 d . . .
N1 N 0.5680(4) 0.6490(3) 0.83984(19) 0.0593(9) Uani 1 1 d . . .
N2 N 0.5191(4) 0.6030(3) 0.90694(19) 0.0555(9) Uani 1 1 d D . .
N3 N 0.3564(3) 0.7375(3) 0.87708(16) 0.0409(7) Uani 1 1 d . . .
N4 N 0.2443(4) 0.8306(3) 0.87855(16) 0.0464(8) Uani 1 1 d . . .
C1 C -0.0149(9) 0.7604(11) 0.7048(4) 0.176(5) Uani 1 1 d . . .
H1A H -0.0341 0.7280 0.7537 0.263 Uiso 1 1 calc R . .
H1B H -0.0989 0.7408 0.6727 0.263 Uiso 1 1 calc R . .
H1C H -0.0030 0.8488 0.7076 0.263 Uiso 1 1 calc R . .
C2 C 0.1030(8) 0.7137(13) 0.6795(4) 0.196(6) Uani 1 1 d . . .
H2A H 0.1223 0.7511 0.6313 0.235 Uiso 1 1 calc R . .
H2B H 0.0831 0.6264 0.6709 0.235 Uiso 1 1 calc R . .
C3 C 0.3506(5) 0.8045(5) 0.7053(2) 0.0649(12) Uani 1 1 d . . .
C4 C 0.3564(7) 0.8771(6) 0.6418(3) 0.0918(19) Uani 1 1 d . . .
H4 H 0.2754 0.8763 0.6085 0.110 Uiso 1 1 calc R . .
C5 C 0.4794(10) 0.9495(6) 0.6279(3) 0.098(2) Uani 1 1 d . . .
H5 H 0.4832 0.9956 0.5842 0.118 Uiso 1 1 calc R . .
C6 C 0.5972(8) 0.9556(5) 0.6769(4) 0.0912(19) Uani 1 1 d . . .
H6 H 0.6799 1.0070 0.6672 0.109 Uiso 1 1 calc R . .
C7 C 0.5936(5) 0.8845(4) 0.7420(3) 0.0669(12) Uani 1 1 d . . .
H7 H 0.6743 0.8875 0.7755 0.080 Uiso 1 1 calc R . .
C8 C 0.4697(4) 0.8100(4) 0.7560(2) 0.0486(10) Uani 1 1 d . . .
C9 C 0.4668(4) 0.7322(3) 0.8231(2) 0.0435(9) Uani 1 1 d . . .
C10 C 0.3923(4) 0.6551(3) 0.9322(2) 0.0441(9) Uani 1 1 d . . .
C11 C 0.1153(4) 0.7943(4) 0.9007(2) 0.0466(9) Uani 1 1 d . . .
H11 H 0.1015 0.7110 0.9122 0.056 Uiso 1 1 calc R . .
C12 C -0.0122(4) 0.8791(4) 0.9088(2) 0.0460(9) Uani 1 1 d . . .
C13 C -0.0056(5) 1.0032(4) 0.8874(2) 0.0602(11) Uani 1 1 d . . .
H13 H 0.0825 1.0339 0.8654 0.072 Uiso 1 1 calc R . .
C14 C -0.1275(6) 1.0807(5) 0.8986(3) 0.0757(14) Uani 1 1 d . . .
H14 H -0.1216 1.1633 0.8842 0.091 Uiso 1 1 calc R . .
C15 C -0.2590(6) 1.0358(5) 0.9311(3) 0.0757(14) Uani 1 1 d . . .
H15 H -0.3412 1.0887 0.9388 0.091 Uiso 1 1 calc R . .
C16 C -0.2693(5) 0.9143(5) 0.9522(3) 0.0715(13) Uani 1 1 d . . .
H16 H -0.3579 0.8836 0.9738 0.086 Uiso 1 1 calc R . .
C17 C -0.1468(5) 0.8393(4) 0.9407(2) 0.0582(11) Uani 1 1 d . . .
H2 H 0.571(4) 0.547(3) 0.929(2) 0.052(11) Uiso 1 1 d D . .

loop_
_atom_site_aniso_label
_atom_site_aniso_U_11
_atom_site_aniso_U_22
_atom_site_aniso_U_33
_atom_site_aniso_U_23
_atom_site_aniso_U_13
_atom_site_aniso_U_12
S1 0.0775(8) 0.0650(7) 0.0430(6) 0.0156(5) 0.0120(5) 0.0324(6)
F1 0.0697(18) 0.088(2) 0.124(3) 0.0369(18) 0.0100(17) -0.0019(15)
O1 0.059(2) 0.181(4) 0.058(2) 0.009(2) -0.0109(17) -0.025(2)
N1 0.053(2) 0.072(2) 0.053(2) 0.0151(18) 0.0083(16) 0.0181(18)
N2 0.057(2) 0.060(2) 0.050(2) 0.0160(17) 0.0034(16) 0.0247(18)
N3 0.0398(17) 0.0442(17) 0.0388(16) 0.0070(13) -0.0012(13) 0.0119(13)
N4 0.0497(19) 0.0470(18) 0.0424(17) 0.0076(14) 0.0015(14) 0.0148(15)
C1 0.093(5) 0.343(14) 0.091(5) -0.044(7) -0.034(4) 0.067(7)
C2 0.070(4) 0.454(19) 0.064(4) -0.022(7) -0.015(3) -0.013(8)
C3 0.058(3) 0.093(3) 0.044(2) 0.014(2) 0.006(2) 0.021(3)
C4 0.089(4) 0.136(5) 0.050(3) 0.026(3) 0.009(3) 0.044(4)
C5 0.147(6) 0.083(4) 0.063(4) 0.028(3) 0.041(4) 0.043(4)
C6 0.117(5) 0.068(3) 0.089(4) 0.008(3) 0.054(4) -0.012(3)
C7 0.067(3) 0.069(3) 0.065(3) 0.002(2) 0.020(2) -0.003(2)
C8 0.047(2) 0.053(2) 0.045(2) 0.0087(18) 0.0093(18) 0.0108(18)
C9 0.039(2) 0.050(2) 0.041(2) 0.0043(17) 0.0007(16) 0.0053(17)
C10 0.049(2) 0.042(2) 0.042(2) 0.0045(16) -0.0029(17) 0.0108(17)
C11 0.050(2) 0.043(2) 0.047(2) 0.0072(17) -0.0041(18) 0.0069(18)
C12 0.050(2) 0.050(2) 0.0379(19) 0.0008(17) -0.0059(17) 0.0100(18)
C13 0.055(3) 0.056(3) 0.069(3) 0.003(2) 0.000(2) 0.013(2)
C14 0.079(4) 0.058(3) 0.090(4) 0.000(3) -0.003(3) 0.027(3)
C15 0.059(3) 0.086(4) 0.082(3) -0.020(3) -0.005(3) 0.029(3)
C16 0.051(3) 0.097(4) 0.067(3) -0.001(3) 0.007(2) 0.013(3)
C17 0.054(3) 0.065(3) 0.055(2) 0.011(2) -0.004(2) 0.003(2)

loop_
_atom_type_symbol
_atom_type_description
_atom_type_scat_dispersion_real
_atom_type_scat_dispersion_imag
_atom_type_scat_source
C C 0.0033 0.0016 'International Tables Vol C Tables 4.2.6.8 and 6.1.1.4'
H H 0.0000 0.0000 'International Tables Vol C Tables 4.2.6.8 and 6.1.1.4'
N N 0.0061 0.0033 'International Tables Vol C Tables 4.2.6.8 and 6.1.1.4'
O O 0.0106 0.0060 'International Tables Vol C Tables 4.2.6.8 and 6.1.1.4'
F F 0.0171 0.0103 'International Tables Vol C Tables 4.2.6.8 and 6.1.1.4'
S S 0.1246 0.1234 'International Tables Vol C Tables 4.2.6.8 and 6.1.1.4'

loop_
_geom_angle_atom_site_label_1
_geom_angle_atom_site_label_2
_geom_angle_atom_site_label_3
_geom_angle
_geom_angle_site_symmetry_1
_geom_angle_site_symmetry_3
_geom_angle_publ_flag
C3 O1 C2 122.2(6) . . ?
C9 N1 N2 103.8(3) . . ?
C10 N2 N1 114.1(3) . . ?
C10 N2 H2 127(3) . . ?
N1 N2 H2 119(3) . . ?
C10 N3 C9 108.7(3) . . ?
C10 N3 N4 127.8(3) . . ?
C9 N3 N4 122.6(3) . . ?
C11 N4 N3 114.3(3) . . ?
C2 C1 H1A 109.5 . . ?
C2 C1 H1B 109.5 . . ?
H1A C1 H1B 109.5 . . ?
C2 C1 H1C 109.5 . . ?
H1A C1 H1C 109.5 . . ?
H1B C1 H1C 109.5 . . ?
C1 C2 O1 118.7(8) . . ?
C1 C2 H2A 107.6 . . ?
O1 C2 H2A 107.6 . . ?
C1 C2 H2B 107.6 . . ?
O1 C2 H2B 107.6 . . ?
H2A C2 H2B 107.1 . . ?
O1 C3 C4 125.5(5) . . ?
O1 C3 C8 115.2(4) . . ?
C4 C3 C8 119.2(5) . . ?
C5 C4 C3 120.5(6) . . ?
C5 C4 H4 119.7 . . ?
C3 C4 H4 119.7 . . ?
C4 C5 C6 121.0(5) . . ?
C4 C5 H5 119.5 . . ?
C6 C5 H5 119.5 . . ?
C5 C6 C7 119.8(5) . . ?
C5 C6 H6 120.1 . . ?
C7 C6 H6 120.1 . . ?
C8 C7 C6 119.4(5) . . ?
C8 C7 H7 120.3 . . ?
C6 C7 H7 120.3 . . ?
C7 C8 C3 120.1(4) . . ?
C7 C8 C9 119.8(4) . . ?
C3 C8 C9 120.1(4) . . ?
N1 C9 N3 110.5(3) . . ?
N1 C9 C8 125.0(3) . . ?
N3 C9 C8 124.6(3) . . ?
N2 C10 N3 102.9(3) . . ?
N2 C10 S1 127.7(3) . . ?
N3 C10 S1 129.4(3) . . ?
N4 C11 C12 121.8(4) . . ?
N4 C11 H11 119.1 . . ?
C12 C11 H11 119.1 . . ?
C17 C12 C13 116.6(4) . . ?
C17 C12 C11 120.3(4) . . ?
C13 C12 C11 123.1(4) . . ?
C14 C13 C12 120.9(4) . . ?
C14 C13 H13 119.6 . . ?
C12 C13 H13 119.6 . . ?
C13 C14 C15 120.0(5) . . ?
C13 C14 H14 120.0 . . ?
C15 C14 H14 120.0 . . ?
C16 C15 C14 120.5(4) . . ?
C16 C15 H15 119.7 . . ?
C14 C15 H15 119.7 . . ?
C17 C16 C15 118.4(5) . . ?
C17 C16 H16 120.8 . . ?
C15 C16 H16 120.8 . . ?
F1 C17 C16 118.6(4) . . ?
F1 C17 C12 117.8(4) . . ?
C16 C17 C12 123.6(4) . . ?

loop_
_geom_bond_atom_site_label_1
_geom_bond_atom_site_label_2
_geom_bond_distance
_geom_bond_site_symmetry_2
_geom_bond_publ_flag
S1 C10 1.686(4) . ?
F1 C17 1.356(5) . ?
O1 C3 1.348(6) . ?
O1 C2 1.425(7) . ?
N1 C9 1.297(5) . ?
N1 N2 1.372(4) . ?
N2 C10 1.326(5) . ?
N2 H2 0.851(19) . ?
N3 C10 1.367(4) . ?
N3 C9 1.371(4) . ?
N3 N4 1.406(4) . ?
N4 C11 1.262(5) . ?
C1 C2 1.237(10) . ?
C1 H1A 0.9600 . ?
C1 H1B 0.9600 . ?
C1 H1C 0.9600 . ?
C2 H2A 0.9700 . ?
C2 H2B 0.9700 . ?
C3 C4 1.383(7) . ?
C3 C8 1.388(6) . ?
C4 C5 1.355(9) . ?
C4 H4 0.9300 . ?
C5 C6 1.359(9) . ?
C5 H5 0.9300 . ?
C6 C7 1.397(7) . ?
C6 H6 0.9300 . ?
C7 C8 1.376(6) . ?
C7 H7 0.9300 . ?
C8 C9 1.469(5) . ?
C11 C12 1.453(5) . ?
C11 H11 0.9300 . ?
C12 C17 1.381(6) . ?
C12 C13 1.394(6) . ?
C13 C14 1.372(6) . ?
C13 H13 0.9300 . ?
C14 C15 1.381(7) . ?
C14 H14 0.9300 . ?
C15 C16 1.368(7) . ?
C15 H15 0.9300 . ?
C16 C17 1.362(6) . ?
C16 H16 0.9300 . ?

loop_
_geom_torsion_atom_site_label_1
_geom_torsion_atom_site_label_2
_geom_torsion_atom_site_label_3
_geom_torsion_atom_site_label_4
_geom_torsion
_geom_torsion_site_symmetry_1
_geom_torsion_site_symmetry_2
_geom_torsion_site_symmetry_3
_geom_torsion_site_symmetry_4
_geom_torsion_publ_flag
C9 N1 N2 C10 -0.3(5) . . . . ?
C10 N3 N4 C11 -48.7(5) . . . . ?
C9 N3 N4 C11 144.1(4) . . . . ?
C3 O1 C2 C1 -102.6(11) . . . . ?
C2 O1 C3 C4 -8.6(9) . . . . ?
C2 O1 C3 C8 174.1(6) . . . . ?
O1 C3 C4 C5 -174.9(5) . . . . ?
C8 C3 C4 C5 2.3(8) . . . . ?
C3 C4 C5 C6 -2.2(9) . . . . ?
C4 C5 C6 C7 1.3(9) . . . . ?
C5 C6 C7 C8 -0.7(8) . . . . ?
C6 C7 C8 C3 0.9(6) . . . . ?
C6 C7 C8 C9 178.3(4) . . . . ?
O1 C3 C8 C7 175.8(4) . . . . ?
C4 C3 C8 C7 -1.7(7) . . . . ?
O1 C3 C8 C9 -1.5(6) . . . . ?
C4 C3 C8 C9 -179.0(4) . . . . ?
N2 N1 C9 N3 -0.9(4) . . . . ?
N2 N1 C9 C8 179.1(4) . . . . ?
C10 N3 C9 N1 1.7(4) . . . . ?
N4 N3 C9 N1 171.1(3) . . . . ?
C10 N3 C9 C8 -178.3(4) . . . . ?
N4 N3 C9 C8 -8.9(6) . . . . ?
C7 C8 C9 N1 -57.7(6) . . . . ?
C3 C8 C9 N1 119.7(5) . . . . ?
C7 C8 C9 N3 122.3(4) . . . . ?
C3 C8 C9 N3 -60.4(6) . . . . ?
N1 N2 C10 N3 1.3(5) . . . . ?
N1 N2 C10 S1 -177.3(3) . . . . ?
C9 N3 C10 N2 -1.7(4) . . . . ?
N4 N3 C10 N2 -170.4(3) . . . . ?
C9 N3 C10 S1 176.8(3) . . . . ?
N4 N3 C10 S1 8.1(6) . . . . ?
N3 N4 C11 C12 177.3(3) . . . . ?
N4 C11 C12 C17 -173.1(4) . . . . ?
N4 C11 C12 C13 5.2(6) . . . . ?
C17 C12 C13 C14 0.6(6) . . . . ?
C11 C12 C13 C14 -177.8(4) . . . . ?
C12 C13 C14 C15 -0.2(7) . . . . ?
C13 C14 C15 C16 -0.3(8) . . . . ?
C14 C15 C16 C17 0.4(8) . . . . ?
C15 C16 C17 F1 179.7(4) . . . . ?
C15 C16 C17 C12 0.0(7) . . . . ?
C13 C12 C17 F1 179.8(4) . . . . ?
C11 C12 C17 F1 -1.8(6) . . . . ?
C13 C12 C17 C16 -0.5(6) . . . . ?
C11 C12 C17 C16 177.9(4) . . . . ?

loop_
_cod_related_entry_id
_cod_related_entry_database
_cod_related_entry_code
1 ChemSpider 30653951
